data_2211776
loop_
_publ_author_name
'Zuo-Mao Wang'

_publ_section_title
;
 Tetrakis(1<i>H</i>-imidazole-\k<i>N</i>^3^)nickel(II) dinitrate
;
_journal_coeditor_code CI2252
_journal_issue 1
_journal_name_full 'Acta Crystallographica Section E'
_journal_page_first m207
_journal_page_last m209
_journal_paper_doi 10.1107/S160053680605361X
_journal_volume 63
_journal_year 2007
_chemical_formula_iupac '[Ni (C3 H4 N2)4] (N O3)2'
_chemical_formula_moiety 'C12 H16 N8 Ni 2+, 2(N1 O3 -)'
_chemical_formula_sum 'C12 H16 N10 Ni O6'
_chemical_formula_weight 455.06
_chemical_name_systematic
;
Tetrakis(1H-imidazole-\kN^3^)nickel(II) dinitrate
;
_space_group_IT_number 33
_symmetry_cell_setting orthorhombic
_symmetry_space_group_name_Hall 'P 2c -2n'
_symmetry_space_group_name_H-M 'P n a 21'
_atom_sites_solution_hydrogens geom
_atom_sites_solution_primary direct
_atom_sites_solution_secondary difmap
_audit_creation_method SHELXL-97
_cell_angle_alpha 90.00
_cell_angle_beta 90.00
_cell_angle_gamma 90.00
_cell_formula_units_Z 4
_cell_length_a 13.861(2)
_cell_length_b 9.793(3)
_cell_length_c 13.372(2)
_cell_measurement_reflns_used 1321
_cell_measurement_temperature 298(2)
_cell_measurement_theta_max 24.9
_cell_measurement_theta_min 2.3
_cell_volume 1815.1(7)
_computing_cell_refinement 'SAINT (Bruker, 2000)'
_computing_data_collection 'SMART (Bruker, 2000)'
_computing_data_reduction SAINT
_computing_molecular_graphics SHELXTL
_computing_publication_material SHELXTL
_computing_structure_refinement SHELXTL
_computing_structure_solution 'SHELXTL (Bruker, 2000)'
_diffrn_ambient_temperature 298(2)
_diffrn_measured_fraction_theta_full 0.968
_diffrn_measured_fraction_theta_max 0.968
_diffrn_measurement_device_type 'Bruker SMART CCD area-detector'
_diffrn_measurement_method \w
_diffrn_radiation_monochromator graphite
_diffrn_radiation_source 'fine-focus sealed tube'
_diffrn_radiation_type MoK\a
_diffrn_radiation_wavelength 0.71073
_diffrn_reflns_av_R_equivalents 0.0393
_diffrn_reflns_av_sigmaI/netI 0.0447
_diffrn_reflns_limit_h_max 17
_diffrn_reflns_limit_h_min -18
_diffrn_reflns_limit_k_max 9
_diffrn_reflns_limit_k_min -12
_diffrn_reflns_limit_l_max 15
_diffrn_reflns_limit_l_min -17
_diffrn_reflns_number 12776
_diffrn_reflns_theta_full 28.29
_diffrn_reflns_theta_max 28.29
_diffrn_reflns_theta_min 2.55
_diffrn_standards_number 0
_exptl_absorpt_coefficient_mu 1.126
_exptl_absorpt_correction_T_max 0.7508
_exptl_absorpt_correction_T_min 0.7146
_exptl_absorpt_correction_type multi-scan
_exptl_absorpt_process_details '(SADABS; Bruker, 2000)'
_exptl_crystal_colour red
_exptl_crystal_density_diffrn 1.665
_exptl_crystal_density_method 'not measured'
_exptl_crystal_description Block
_exptl_crystal_F_000 936
_exptl_crystal_size_max 0.32
_exptl_crystal_size_mid 0.28
_exptl_crystal_size_min 0.27
_refine_diff_density_max 0.511
_refine_diff_density_min -0.280
_refine_ls_abs_structure_details 'Flack (1983), 1771 Friedel pairs'
_refine_ls_abs_structure_Flack 0.27(3)
_refine_ls_extinction_method none
_refine_ls_goodness_of_fit_ref 1.021
_refine_ls_hydrogen_treatment constr
_refine_ls_matrix_type full
_refine_ls_number_parameters 263
_refine_ls_number_reflns 4062
_refine_ls_number_restraints 1
_refine_ls_restrained_S_all 1.021
_refine_ls_R_factor_all 0.0752
_refine_ls_R_factor_gt 0.0396
_refine_ls_shift/su_max 0.001
_refine_ls_shift/su_mean 0.000
_refine_ls_structure_factor_coef Fsqd
_refine_ls_weighting_details 'calc w=1/[\s^2^(Fo^2^)+(0.0425P)^2^+1.0722P] where P=(Fo^2^+2Fc^2^)/3'
_refine_ls_weighting_scheme calc
_refine_ls_wR_factor_gt 0.0900
_refine_ls_wR_factor_ref 0.1060
_reflns_number_gt 2724
_reflns_number_total 4062
_reflns_threshold_expression I>2\s(I)
_cod_data_source_file ci2252.cif
_cod_data_source_block I
_cod_depositor_comments
;
The following automatic conversions were performed:
'_symmetry_cell_setting' value 'Orthorhombic' changed to 'orthorhombic'
according to '/home/saulius/struct/CIF-dictionaries/cif_core.dic'
dictionary named 'cif_core.dic' version 2.4.1 from 2010-06-29.

Automatic conversion script
Id: cif_fix_enum 1527 2010-12-29 10:47:43Z saulius 

The following automatic conversions were performed:

'_symmetry_cell_setting' value 'Orthorhombic' changed to
'orthorhombic' according to
/home/saulius/struct/CIF-dictionaries/cif_core.dic dictionary named
'cif_core.dic' version 2.4.1 from 2010-06-29.

Automatic conversion script
Id: cif_fix_values 1715 2011-07-08 13:25:40Z adriana 
;
_cod_database_code 2211776
_cod_database_fobs_code 2211776

loop_
_symmetry_equiv_pos_as_xyz
'x, y, z'
'-x, -y, z+1/2'
'-x+1/2, y+1/2, z+1/2'
'x+1/2, -y+1/2, z'

loop_
_atom_site_type_symbol
_atom_site_label
_atom_site_fract_x
_atom_site_fract_y
_atom_site_fract_z
_atom_site_U_iso_or_equiv
_atom_site_adp_type
_atom_site_calc_flag
_atom_site_refinement_flags
_atom_site_occupancy
Ni Ni1 0.12430(3) 0.49392(6) 0.34211(16) 0.03029(13) Uani d . 1
N N1 -0.0202(2) 0.4818(3) 0.3340(6) 0.0350(9) Uani d . 1
N N2 -0.1656(3) 0.4233(5) 0.2915(4) 0.0562(13) Uani d . 1
H H2 -0.2122 0.3825 0.2613 0.067 Uiso calc R 1
N N3 0.1238(2) 0.3694(4) 0.4620(3) 0.0351(10) Uani d . 1
N N4 0.1225(3) 0.1860(6) 0.5523(5) 0.0459(14) Uani d . 1
H H4 0.1206 0.1008 0.5677 0.055 Uiso calc R 1
N N5 0.2681(2) 0.5096(3) 0.3518(6) 0.0358(11) Uani d . 1
N N6 0.4112(3) 0.5558(5) 0.4063(5) 0.0573(14) Uani d . 1
H H6 0.4569 0.5842 0.4445 0.069 Uiso calc R 1
N N7 0.1256(2) 0.6184(4) 0.2247(4) 0.0368(10) Uani d . 1
N N8 0.1223(3) 0.8051(6) 0.1361(5) 0.0547(18) Uani d . 1
H H8 0.1198 0.8906 0.1216 0.066 Uiso calc R 1
C C1 -0.0857(4) 0.5552(6) 0.3892(5) 0.0494(14) Uani d . 1
H H1 -0.0701 0.6197 0.4376 0.059 Uiso calc R 1
C C2 -0.1749(4) 0.5199(6) 0.3630(5) 0.056(2) Uani d . 1
H H2A -0.2322 0.5549 0.3887 0.067 Uiso calc R 1
C C3 -0.0723(4) 0.4020(5) 0.2762(4) 0.0502(13) Uani d . 1
H H3 -0.0473 0.3394 0.2308 0.060 Uiso calc R 1
C C4 0.1269(4) 0.4060(6) 0.5602(5) 0.0503(14) Uani d . 1
H H4A 0.1292 0.4952 0.5840 0.060 Uiso calc R 1
C C5 0.1261(4) 0.2922(6) 0.6181(6) 0.0562(17) Uani d . 1
H H5 0.1276 0.2877 0.6875 0.067 Uiso calc R 1
C C6 0.1224(4) 0.2369(6) 0.4603(6) 0.0424(17) Uani d . 1
H H6A 0.1214 0.1846 0.4023 0.051 Uiso calc R 1
C C7 0.3335(4) 0.4670(6) 0.2828(5) 0.0477(13) Uani d . 1
H H7 0.3191 0.4246 0.2224 0.057 Uiso calc R 1
C C8 0.4229(4) 0.4964(5) 0.3166(6) 0.061(3) Uani d . 1
H H8A 0.4810 0.4790 0.2842 0.073 Uiso calc R 1
C C9 0.3190(3) 0.5635(5) 0.4260(4) 0.0462(13) Uani d . 1
H H9 0.2928 0.6013 0.4837 0.055 Uiso calc R 1
C C10 0.1287(4) 0.5857(5) 0.1238(5) 0.0492(14) Uani d . 1
H H10 0.1314 0.4977 0.0978 0.059 Uiso calc R 1
C C11 0.1271(4) 0.7013(6) 0.0699(5) 0.0491(15) Uani d . 1
H H11 0.1289 0.7084 0.0006 0.059 Uiso calc R 1
C C12 0.1221(4) 0.7525(6) 0.2275(6) 0.0443(18) Uani d . 1
H H12 0.1199 0.8038 0.2859 0.053 Uiso calc R 1
O O1 0.1493(3) 0.2851(5) 0.2357(4) 0.0643(13) Uani d . 1
O O2 0.0693(4) 0.2330(5) 0.1053(4) 0.0804(15) Uani d . 1
O O3 0.1478(3) 0.0794(3) 0.1851(4) 0.0729(13) Uani d . 1
N N9 0.1211(3) 0.1992(6) 0.1765(5) 0.0354(11) Uani d . 1
O O5 0.1053(3) 0.9126(4) 0.4917(5) 0.0865(18) Uani d . 1
O O6 0.1024(3) 0.7047(6) 0.4553(5) 0.0717(15) Uani d . 1
O O4 0.1827(4) 0.7674(5) 0.5811(4) 0.0880(17) Uani d . 1
N N10 0.1306(3) 0.7948(6) 0.5117(5) 0.0409(13) Uani d . 1

loop_
_atom_site_aniso_label
_atom_site_aniso_U_11
_atom_site_aniso_U_22
_atom_site_aniso_U_33
_atom_site_aniso_U_12
_atom_site_aniso_U_13
_atom_site_aniso_U_23
Ni1 0.03034(19) 0.0326(2) 0.0279(2) -0.0012(2) -0.0031(3) 0.0023(3)
N1 0.0378(16) 0.0358(17) 0.031(3) -0.0003(13) 0.001(3) 0.001(2)
N2 0.037(2) 0.077(3) 0.054(3) -0.005(2) -0.010(2) -0.004(3)
N3 0.041(2) 0.034(2) 0.031(3) 0.0007(16) -0.0038(16) 0.0018(19)
N4 0.052(3) 0.042(3) 0.044(3) 0.001(2) -0.003(2) 0.011(3)
N5 0.0342(15) 0.0398(17) 0.033(3) 0.0003(15) -0.002(2) 0.0007(18)
N6 0.040(2) 0.052(3) 0.080(4) -0.005(2) -0.012(3) -0.007(3)
N7 0.040(2) 0.035(2) 0.035(3) 0.0013(16) -0.0031(17) 0.0006(19)
N8 0.064(4) 0.028(3) 0.071(5) -0.005(2) -0.003(3) 0.007(3)
C1 0.049(3) 0.054(3) 0.046(3) 0.002(2) 0.007(3) -0.005(3)
C2 0.039(3) 0.072(4) 0.057(6) 0.008(3) 0.003(3) 0.009(3)
C3 0.046(3) 0.054(3) 0.051(3) -0.001(2) -0.006(2) -0.011(3)
C4 0.072(4) 0.042(3) 0.037(4) -0.002(3) 0.000(3) -0.008(3)
C5 0.071(4) 0.062(4) 0.036(4) -0.003(3) -0.004(3) 0.008(3)
C6 0.058(4) 0.030(3) 0.039(4) 0.000(2) -0.003(3) 0.001(3)
C7 0.053(3) 0.044(3) 0.046(3) 0.001(2) 0.004(3) -0.007(3)
C8 0.037(3) 0.049(3) 0.096(8) 0.005(2) 0.013(4) -0.004(3)
C9 0.045(3) 0.050(3) 0.043(3) -0.002(2) -0.010(2) -0.005(2)
C10 0.074(4) 0.037(3) 0.036(4) -0.002(2) -0.005(3) -0.001(2)
C11 0.064(4) 0.050(3) 0.033(4) -0.003(3) 0.000(3) 0.005(3)
C12 0.056(4) 0.044(4) 0.033(4) -0.009(2) -0.004(3) -0.005(3)
O1 0.088(3) 0.048(2) 0.057(3) -0.006(2) 0.003(3) -0.026(2)
O2 0.080(3) 0.105(4) 0.056(4) 0.023(3) -0.033(3) -0.006(3)
O3 0.085(3) 0.030(2) 0.103(4) 0.0053(17) -0.018(3) 0.007(2)
N9 0.039(3) 0.034(2) 0.033(3) 0.0003(18) 0.0033(19) -0.005(2)
O5 0.064(2) 0.032(2) 0.164(6) -0.0003(17) -0.007(3) 0.018(3)
O6 0.081(3) 0.071(3) 0.063(3) -0.007(3) 0.002(3) -0.032(3)
O4 0.091(4) 0.108(4) 0.066(4) 0.029(3) -0.031(4) -0.018(3)
N10 0.039(3) 0.039(3) 0.044(4) 0.003(2) -0.010(2) 0.001(3)

loop_
_atom_type_symbol
_atom_type_description
_atom_type_scat_dispersion_real
_atom_type_scat_dispersion_imag
_atom_type_scat_source
C C 0.0033 0.0016 'International Tables Vol C Tables 4.2.6.8 and 6.1.1.4'
H H 0.0000 0.0000 'International Tables Vol C Tables 4.2.6.8 and 6.1.1.4'
N N 0.0061 0.0033 'International Tables Vol C Tables 4.2.6.8 and 6.1.1.4'
Ni Ni 0.3393 1.1124 'International Tables Vol C Tables 4.2.6.8 and 6.1.1.4'
O O 0.0106 0.0060 'International Tables Vol C Tables 4.2.6.8 and 6.1.1.4'

loop_
_geom_angle_atom_site_label_1
_geom_angle_atom_site_label_2
_geom_angle_atom_site_label_3
_geom_angle
_geom_angle_publ_flag
N7 Ni1 N5 89.7(2) y
N7 Ni1 N1 90.2(2) y
N5 Ni1 N1 178.8(2) y
N7 Ni1 N3 179.4(2) y
N5 Ni1 N3 89.9(2) y
N1 Ni1 N3 90.2(2) y
C3 N1 C1 105.3(4) ?
C3 N1 Ni1 127.9(4) ?
C1 N1 Ni1 126.8(4) ?
C3 N2 C2 108.2(5) ?
C3 N2 H2 125.9 ?
C2 N2 H2 125.9 ?
C6 N3 C4 106.3(5) ?
C6 N3 Ni1 126.3(5) ?
C4 N3 Ni1 127.4(4) ?
C6 N4 C5 108.2(6) ?
C6 N4 H4 125.9 ?
C5 N4 H4 125.9 ?
C9 N5 C7 106.0(4) ?
C9 N5 Ni1 127.4(4) ?
C7 N5 Ni1 126.6(5) ?
C9 N6 C8 108.9(5) ?
C9 N6 H6 125.6 ?
C8 N6 H6 125.6 ?
C12 N7 C10 105.0(5) ?
C12 N7 Ni1 126.1(5) ?
C10 N7 Ni1 128.8(4) ?
C12 N8 C11 108.2(6) ?
C12 N8 H8 125.9 ?
C11 N8 H8 125.9 ?
C2 C1 N1 109.7(5) ?
C2 C1 H1 125.2 ?
N1 C1 H1 125.2 ?
C1 C2 N2 106.2(5) ?
C1 C2 H2A 126.9 ?
N2 C2 H2A 126.9 ?
N1 C3 N2 110.6(5) ?
N1 C3 H3 124.7 ?
N2 C3 H3 124.7 ?
C5 C4 N3 109.5(5) ?
C5 C4 H4A 125.3 ?
N3 C4 H4A 125.3 ?
C4 C5 N4 105.0(7) ?
C4 C5 H5 127.5 ?
N4 C5 H5 127.5 ?
N3 C6 N4 111.1(7) ?
N3 C6 H6A 124.5 ?
N4 C6 H6A 124.5 ?
C8 C7 N5 108.6(5) ?
C8 C7 H7 125.7 ?
N5 C7 H7 125.7 ?
N6 C8 C7 106.3(6) ?
N6 C8 H8A 126.9 ?
C7 C8 H8A 126.9 ?
N6 C9 N5 110.2(5) ?
N6 C9 H9 124.9 ?
N5 C9 H9 124.9 ?
C11 C10 N7 109.1(5) ?
C11 C10 H10 125.4 ?
N7 C10 H10 125.4 ?
C10 C11 N8 106.5(7) ?
C10 C11 H11 126.8 ?
N8 C11 H11 126.8 ?
N7 C12 N8 111.2(6) ?
N7 C12 H12 124.4 ?
N8 C12 H12 124.4 ?
O1 N9 O3 119.9(6) ?
O1 N9 O2 120.1(6) ?
O3 N9 O2 120.0(6) ?
O4 N10 O6 120.3(7) ?
O4 N10 O5 123.0(6) ?
O6 N10 O5 116.7(7) ?

loop_
_geom_bond_atom_site_label_1
_geom_bond_atom_site_label_2
_geom_bond_distance
_geom_bond_publ_flag
Ni1 N7 1.988(5) y
Ni1 N5 2.003(3) y
Ni1 N1 2.009(3) y
Ni1 N3 2.014(5) y
N1 C3 1.316(7) ?
N1 C1 1.374(7) ?
N2 C3 1.326(6) ?
N2 C2 1.351(8) ?
N2 H2 0.8600 ?
N3 C6 1.297(6) ?
N3 C4 1.363(7) ?
N4 C6 1.327(9) ?
N4 C5 1.363(10) ?
N4 H4 0.86 ?
N5 C9 1.327(8) ?
N5 C7 1.359(8) ?
N6 C9 1.307(6) ?
N6 C8 1.343(9) ?
N6 H6 0.86 ?
N7 C12 1.315(7) ?
N7 C10 1.386(7) ?
N8 C12 1.326(10) ?
N8 C11 1.350(10) ?
N8 H8 0.86 ?
C1 C2 1.331(7) ?
C1 H1 0.93 ?
C2 H2A 0.93 ?
C3 H3 0.93 ?
C4 C5 1.357(8) ?
C4 H4A 0.93 ?
C5 H5 0.93 ?
C6 H6A 0.93 ?
C7 C8 1.350(8) ?
C7 H7 0.93 ?
C8 H8A 0.93 ?
C9 H9 0.93 ?
C10 C11 1.343(8) ?
C10 H10 0.93 ?
C11 H11 0.93 ?
C12 H12 0.93 ?
O1 N9 1.220(7) ?
O2 N9 1.237(7) ?
O3 N9 1.235(6) ?
O5 N10 1.235(7) ?
O6 N10 1.225(8) ?
O4 N10 1.206(7) ?

loop_
_geom_hbond_atom_site_label_D
_geom_hbond_atom_site_label_H
_geom_hbond_atom_site_label_A
_geom_hbond_site_symmetry_A
_geom_hbond_distance_DH
_geom_hbond_distance_HA
_geom_hbond_distance_DA
_geom_hbond_angle_DHA
N2 H2 O3 4_455 0.86 2.22 2.953(6) 142
N2 H2 O1 4_455 0.86 2.55 3.361(7) 158
N2 H2 N9 4_455 0.86 2.70 3.542(6) 168
N4 H4 O5 1_545 0.86 2.12 2.808(8) 137
N6 H6 O5 4_565 0.86 2.15 2.939(7) 152
N6 H6 O2 3 0.86 2.62 3.189(8) 124
N8 H8 O3 1_565 0.86 2.07 2.787(7) 140

loop_
_geom_torsion_atom_site_label_1
_geom_torsion_atom_site_label_2
_geom_torsion_atom_site_label_3
_geom_torsion_atom_site_label_4
_geom_torsion
N7 Ni1 N1 C3 82.9(6)
N3 Ni1 N1 C3 -97.6(6)
N7 Ni1 N1 C1 -97.8(6)
N3 Ni1 N1 C1 81.7(6)
N5 Ni1 N3 C6 -96.7(4)
N1 Ni1 N3 C6 84.5(4)
N5 Ni1 N3 C4 81.8(4)
N1 Ni1 N3 C4 -97.0(4)
N7 Ni1 N5 C9 115.8(5)
N3 Ni1 N5 C9 -63.7(5)
N7 Ni1 N5 C7 -64.1(5)
N3 Ni1 N5 C7 116.4(5)
N5 Ni1 N7 C12 -87.2(5)
N1 Ni1 N7 C12 91.6(5)
N5 Ni1 N7 C10 93.9(4)
N1 Ni1 N7 C10 -87.2(4)
C3 N1 C1 C2 -0.8(8)
Ni1 N1 C1 C2 179.8(5)
N1 C1 C2 N2 0.5(8)
C3 N2 C2 C1 0.1(7)
C1 N1 C3 N2 0.9(8)
Ni1 N1 C3 N2 -179.7(5)
C2 N2 C3 N1 -0.6(7)
C6 N3 C4 C5 -0.8(6)
Ni1 N3 C4 C5 -179.6(3)
N3 C4 C5 N4 0.1(6)
C6 N4 C5 C4 0.7(6)
C4 N3 C6 N4 1.2(6)
Ni1 N3 C6 N4 -180.0(3)
C5 N4 C6 N3 -1.2(6)
C9 N5 C7 C8 -0.2(7)
Ni1 N5 C7 C8 179.7(4)
C9 N6 C8 C7 -0.5(7)
N5 C7 C8 N6 0.4(7)
C8 N6 C9 N5 0.4(7)
C7 N5 C9 N6 -0.1(6)
Ni1 N5 C9 N6 180.0(4)
C12 N7 C10 C11 0.1(6)
Ni1 N7 C10 C11 179.1(3)
N7 C10 C11 N8 -0.5(6)
C12 N8 C11 C10 0.7(6)
C10 N7 C12 N8 0.3(6)
Ni1 N7 C12 N8 -178.7(3)
C11 N8 C12 N7 -0.7(7)
